data_8105188
loop_
_publ_author_name
'Liu, Xue-Guo'
'Chen, Wan-Yao'
'Pan, Hui-Yan'

_publ_section_title
;
 Crystal structure of 1,1&#x2032;-(methylene)bis(pyridin-1-ium)
 bis(1,2-dicyanoethene-1,2-dithiolato-\k2 S:S)nickel(II), C42H30N14Ni2S8
;
_journal_issue 2
_journal_name_full 'Zeitschrift f\"ur Kristallographie - New Crystal Structures'
_journal_page_first 231
_journal_page_last 233
_journal_paper_doi 10.1515/ncrs-2021-0434
_journal_volume 237
_journal_year 2022
_chemical_formula_moiety '2(C8 N4 Ni S4), 2(C11 H12 N2), 2(C2 H3 N)'
_chemical_formula_sum 'C42 H30 N14 Ni2 S8'
_chemical_formula_weight 1104.70
_space_group_crystal_system triclinic
_space_group_IT_number 2
_space_group_name_Hall '-P 1'
_space_group_name_H-M_alt 'P -1'
_atom_sites_solution_hydrogens geom
_cell_angle_alpha 80.109(4)
_cell_angle_beta 84.876(4)
_cell_angle_gamma 88.758(3)
_cell_formula_units_Z 1
_cell_length_a 9.5083(17)
_cell_length_b 10.744(2)
_cell_length_c 12.188(2)
_cell_measurement_reflns_used 7604
_cell_measurement_temperature 296.15
_cell_measurement_theta_max 27.68
_cell_measurement_theta_min 2.34
_cell_volume 1221.7(4)
_computing_cell_refinement 'SAINT v7.68A (Bruker, 2009)'
_computing_data_reduction 'SAINT v7.68A (Bruker, 2009)'
_computing_molecular_graphics 'Olex2 (Dolomanov et al., 2009)'
_computing_publication_material 'Olex2 (Dolomanov et al., 2009)'
_computing_structure_refinement 'ShelXL (Sheldrick, 2015)'
_computing_structure_solution 'SHELXT 2014/4 (Sheldrick, 2014)'
_diffrn_ambient_temperature 296.15
_diffrn_measured_fraction_theta_full 0.985
_diffrn_measured_fraction_theta_max 0.975
_diffrn_measurement_device_type 'CCD area detector'
_diffrn_measurement_method 'phi and omega scans'
_diffrn_radiation_monochromator graphite
_diffrn_radiation_type MoK\a
_diffrn_radiation_wavelength 0.71073
_diffrn_reflns_av_R_equivalents 0.0274
_diffrn_reflns_av_unetI/netI 0.0310
_diffrn_reflns_Laue_measured_fraction_full 0.985
_diffrn_reflns_Laue_measured_fraction_max 0.975
_diffrn_reflns_limit_h_max 12
_diffrn_reflns_limit_h_min -10
_diffrn_reflns_limit_k_max 13
_diffrn_reflns_limit_k_min -13
_diffrn_reflns_limit_l_max 12
_diffrn_reflns_limit_l_min -15
_diffrn_reflns_number 14613
_diffrn_reflns_point_group_measured_fraction_full 0.985
_diffrn_reflns_point_group_measured_fraction_max 0.975
_diffrn_reflns_theta_full 25.242
_diffrn_reflns_theta_max 27.707
_diffrn_reflns_theta_min 1.703
_exptl_absorpt_coefficient_mu 1.160
_exptl_absorpt_correction_T_max 0.7456
_exptl_absorpt_correction_T_min 0.6632
_exptl_absorpt_correction_type none
_exptl_absorpt_process_details
;
SADABS-2008/1 (Bruker,2008) was used for absorption correction.
wR2(int) was 0.1232 before and 0.0408 after correction.
The Ratio of minimum to maximum transmission is 0.8895.
The \l/2 correction factor is 0.0015.
;
_exptl_crystal_colour red
_exptl_crystal_colour_primary red
_exptl_crystal_density_diffrn 1.502
_exptl_crystal_density_meas .
_exptl_crystal_description block
_exptl_crystal_F_000 564
_refine_diff_density_max 0.260
_refine_diff_density_min -0.229
_refine_diff_density_rms 0.055
_refine_ls_extinction_coef .
_refine_ls_extinction_method none
_refine_ls_goodness_of_fit_ref 1.045
_refine_ls_hydrogen_treatment constr
_refine_ls_matrix_type full
_refine_ls_number_parameters 302
_refine_ls_number_reflns 5581
_refine_ls_number_restraints 0
_refine_ls_restrained_S_all 1.045
_refine_ls_R_factor_all 0.0318
_refine_ls_R_factor_gt 0.0268
_refine_ls_shift/su_max 0.001
_refine_ls_shift/su_mean 0.000
_refine_ls_structure_factor_coef Fsqd
_refine_ls_weighting_details 'w=1/[\s^2^(Fo^2^)+(0.0293P)^2^+0.2621P] where P=(Fo^2^+2Fc^2^)/3'
_refine_ls_weighting_scheme calc
_refine_ls_wR_factor_gt 0.0668
_refine_ls_wR_factor_ref 0.0701
_reflns_Friedel_coverage 0.000
_reflns_Friedel_fraction_full .
_reflns_Friedel_fraction_max .
_reflns_number_gt 4890
_reflns_number_total 5581
_reflns_threshold_expression 'I > 2\s(I)'
_cod_data_source_file suppl_j_ncrs-2021-0434_suppl.cif
_cod_data_source_block 1
_cod_database_code 8105188
_shelx_space_group_comment
;
The symmetry employed for this shelxl refinement is uniquely defined
by the following loop, which should always be used as a source of
symmetry information in preference to the above space-group names.
They are only intended as comments.
;
_olex2_refinement_description
;
1. Fixed Uiso
 At 1.2 times of:
  All C(H) groups, All C(H,H) groups
 At 1.5 times of:
  All C(H,H,H) groups
2.a Secondary CH2 refined with riding coordinates:
 C10(H10A,H10B)
2.b Aromatic/amide H refined with riding coordinates:
 C6(H6), C8(H8), C9(H9), C15(H15), C5(H5), C7(H7), C11(H11), C12(H12),
 C14(H14), C13(H13)
2.c Idealised Me refined as rotating group:
 C17(H17A,H17B,H17C)
;

loop_
_space_group_symop_operation_xyz
'x, y, z'
'-x, -y, -z'

loop_
_atom_site_label
_atom_site_type_symbol
_atom_site_fract_x
_atom_site_fract_y
_atom_site_fract_z
_atom_site_U_iso_or_equiv
_atom_site_adp_type
_atom_site_occupancy
_atom_site_site_symmetry_order
_atom_site_calc_flag
_atom_site_refinement_flags_posn
_atom_site_refinement_flags_adp
_atom_site_refinement_flags_occupancy
_atom_site_disorder_assembly
_atom_site_disorder_group
C1 C 0.42192(18) 0.75001(15) 0.93099(13) 0.0370(3) Uani 1 1 d . . . . .
C2 C 0.56160(17) 0.76129(15) 0.89510(13) 0.0360(3) Uani 1 1 d . . . . .
C3 C 0.63737(19) 0.66774(17) 0.84277(16) 0.0446(4) Uani 1 1 d . . . . .
C4 C 0.3417(2) 0.64191(18) 0.92029(16) 0.0471(4) Uani 1 1 d . . . . .
C5 C 0.88675(17) 0.33807(16) 0.80122(15) 0.0385(4) Uani 1 1 d . . . . .
H5 H 0.839258 0.413493 0.778913 0.046 Uiso 1 1 calc R . . . .
C6 C 0.97260(18) 0.32824(18) 0.88625(16) 0.0468(4) Uani 1 1 d . . . . .
H6 H 0.983144 0.396523 0.922421 0.056 Uiso 1 1 calc R . . . .
C7 C 1.04376(18) 0.2163(2) 0.91831(16) 0.0494(5) Uani 1 1 d . . . . .
H7 H 1.102710 0.208706 0.976057 0.059 Uiso 1 1 calc R . . . .
C8 C 1.02670(18) 0.11634(18) 0.86416(16) 0.0476(4) Uani 1 1 d . . . . .
H8 H 1.074516 0.040672 0.884728 0.057 Uiso 1 1 calc R . . . .
C9 C 0.93922(17) 0.12861(16) 0.78002(15) 0.0401(4) Uani 1 1 d . . . . .
H9 H 0.926818 0.060871 0.743592 0.048 Uiso 1 1 calc R . . . .
C10 C 0.78502(17) 0.25269(17) 0.65288(13) 0.0383(4) Uani 1 1 d . . . . .
H10A H 0.829266 0.313223 0.591997 0.046 Uiso 1 1 calc R . . . .
H10B H 0.780618 0.172223 0.627467 0.046 Uiso 1 1 calc R . . . .
C11 C 0.60006(19) 0.41425(16) 0.64345(16) 0.0443(4) Uani 1 1 d . . . . .
H11 H 0.662705 0.469753 0.597527 0.053 Uiso 1 1 calc R . . . .
C12 C 0.4644(2) 0.45276(18) 0.67121(18) 0.0529(5) Uani 1 1 d . . . . .
H12 H 0.434572 0.534344 0.644006 0.063 Uiso 1 1 calc R . . . .
C13 C 0.3736(2) 0.3695(2) 0.73947(17) 0.0528(5) Uani 1 1 d . . . . .
H13 H 0.282155 0.394997 0.759577 0.063 Uiso 1 1 calc R . . . .
C14 C 0.41792(19) 0.2488(2) 0.77794(16) 0.0542(5) Uani 1 1 d . . . . .
H14 H 0.356604 0.191682 0.823429 0.065 Uiso 1 1 calc R . . . .
C15 C 0.55263(17) 0.21350(17) 0.74883(14) 0.0411(4) Uani 1 1 d . . . . .
H15 H 0.583398 0.131821 0.774577 0.049 Uiso 1 1 calc R . . . .
C16 C 0.5872(3) 0.1532(2) 0.40578(19) 0.0627(6) Uani 1 1 d . . . . .
C17 C 0.6025(3) 0.0519(2) 0.34180(19) 0.0719(6) Uani 1 1 d . . . . .
H17A H 0.681454 0.068627 0.286663 0.108 Uiso 1 1 calc GR . . . .
H17B H 0.518129 0.045836 0.305326 0.108 Uiso 1 1 calc GR . . . .
H17C H 0.618162 -0.026201 0.390825 0.108 Uiso 1 1 calc GR . . . .
C18 C 0.8358(2) -0.12958(18) 0.57556(16) 0.0477(4) Uani 1 1 d . . . . .
C19 C 0.90563(17) -0.24751(15) 0.56991(14) 0.0364(3) Uani 1 1 d . . . . .
C20 C 1.00398(17) -0.29073(15) 0.64180(14) 0.0366(3) Uani 1 1 d . . . . .
C21 C 1.0363(2) -0.22038(18) 0.72606(17) 0.0477(4) Uani 1 1 d . . . . .
N1 N 0.2746(2) 0.55663(18) 0.91448(18) 0.0706(5) Uani 1 1 d . . . . .
N2 N 0.70046(19) 0.59504(17) 0.79991(17) 0.0633(5) Uani 1 1 d . . . . .
N3 N 0.64128(13) 0.29584(12) 0.68320(10) 0.0313(3) Uani 1 1 d . . . . .
N4 N 0.87062(13) 0.23871(12) 0.74947(11) 0.0320(3) Uani 1 1 d . . . . .
N5 N 0.7818(2) -0.03458(17) 0.58174(18) 0.0729(6) Uani 1 1 d . . . . .
N6 N 1.0604(2) -0.16311(19) 0.79275(18) 0.0725(6) Uani 1 1 d . . . . .
N7 N 0.5744(3) 0.2312(2) 0.4567(2) 0.0927(7) Uani 1 1 d . . . . .
Ni1 Ni 0.500000 1.000000 1.000000 0.02856(7) Uani 1 2 d S T P . .
Ni2 Ni 1.000000 -0.500000 0.500000 0.03001(8) Uani 1 2 d S T P . .
S1 S 0.33334(4) 0.86928(4) 0.98950(4) 0.03823(10) Uani 1 1 d . . . . .
S2 S 0.65479(4) 0.89470(4) 0.90973(3) 0.03589(10) Uani 1 1 d . . . . .
S3 S 0.86132(4) -0.33534(4) 0.47093(4) 0.03766(10) Uani 1 1 d . . . . .
S4 S 1.08996(4) -0.43333(4) 0.63615(4) 0.03938(10) Uani 1 1 d . . . . .

loop_
_atom_site_aniso_label
_atom_site_aniso_U_11
_atom_site_aniso_U_22
_atom_site_aniso_U_33
_atom_site_aniso_U_23
_atom_site_aniso_U_13
_atom_site_aniso_U_12
Ni1 0.02774(13) 0.03048(15) 0.02767(14) -0.00553(11) -0.00363(10) 0.00456(11)
Ni2 0.02918(14) 0.02881(15) 0.03238(15) -0.00569(11) -0.00428(11) 0.00232(11)
S2 0.03073(19) 0.0368(2) 0.0410(2) -0.01050(17) -0.00159(16) 0.00569(16)
S3 0.0375(2) 0.0372(2) 0.0415(2) -0.01234(17) -0.01270(17) 0.00896(17)
S1 0.03141(19) 0.0433(2) 0.0429(2) -0.01715(18) 0.00012(16) -0.00084(17)
S4 0.0436(2) 0.0360(2) 0.0419(2) -0.01101(17) -0.01610(18) 0.01035(17)
N3 0.0319(6) 0.0315(7) 0.0310(6) -0.0055(5) -0.0068(5) 0.0027(5)
N4 0.0284(6) 0.0337(7) 0.0336(7) -0.0059(5) -0.0020(5) 0.0033(5)
C10 0.0361(8) 0.0452(9) 0.0343(8) -0.0089(7) -0.0039(7) 0.0067(7)
N2 0.0629(11) 0.0532(10) 0.0788(13) -0.0296(9) -0.0017(9) 0.0134(9)
C6 0.0395(9) 0.0524(11) 0.0527(11) -0.0193(9) -0.0073(8) -0.0028(8)
C19 0.0362(8) 0.0326(8) 0.0420(9) -0.0100(7) -0.0059(7) 0.0043(7)
C8 0.0403(9) 0.0496(11) 0.0503(10) -0.0027(9) -0.0047(8) 0.0138(8)
C2 0.0402(8) 0.0334(8) 0.0356(8) -0.0091(6) -0.0052(7) 0.0069(7)
C9 0.0387(8) 0.0355(9) 0.0456(9) -0.0087(7) -0.0005(7) 0.0085(7)
C1 0.0422(9) 0.0350(8) 0.0351(8) -0.0098(7) -0.0036(7) 0.0015(7)
C15 0.0389(9) 0.0412(9) 0.0393(9) 0.0071(7) -0.0092(7) -0.0005(7)
N1 0.0766(13) 0.0603(12) 0.0811(13) -0.0322(10) 0.0037(11) -0.0182(10)
C5 0.0348(8) 0.0333(8) 0.0484(10) -0.0096(7) -0.0038(7) 0.0033(7)
C7 0.0331(8) 0.0688(13) 0.0466(10) -0.0081(9) -0.0105(8) 0.0042(9)
C20 0.0382(8) 0.0334(8) 0.0400(9) -0.0098(7) -0.0075(7) 0.0032(7)
C11 0.0501(10) 0.0314(8) 0.0513(10) -0.0010(7) -0.0151(8) -0.0002(7)
C3 0.0477(10) 0.0387(9) 0.0493(10) -0.0127(8) -0.0054(8) 0.0070(8)
C21 0.0504(10) 0.0436(10) 0.0546(11) -0.0178(9) -0.0201(9) 0.0134(8)
C4 0.0506(10) 0.0454(10) 0.0479(10) -0.0175(8) 0.0020(8) -0.0032(8)
C18 0.0516(10) 0.0446(10) 0.0522(11) -0.0161(8) -0.0219(9) 0.0123(8)
N5 0.0877(14) 0.0546(11) 0.0883(14) -0.0325(10) -0.0426(12) 0.0329(10)
N6 0.0845(13) 0.0691(12) 0.0792(13) -0.0417(11) -0.0401(11) 0.0253(10)
C12 0.0569(11) 0.0367(10) 0.0700(13) -0.0137(9) -0.0274(10) 0.0158(9)
C14 0.0348(9) 0.0748(14) 0.0469(10) 0.0077(9) -0.0059(8) 0.0002(9)
C13 0.0394(9) 0.0736(14) 0.0498(11) -0.0193(10) -0.0142(8) 0.0161(9)
C17 0.0915(18) 0.0721(16) 0.0540(13) -0.0107(11) -0.0153(12) -0.0083(13)
N7 0.138(2) 0.0637(14) 0.0828(16) -0.0161(12) -0.0400(15) -0.0011(14)
C16 0.0785(15) 0.0560(13) 0.0536(12) 0.0010(10) -0.0228(11) -0.0111(11)

loop_
_atom_type_symbol
_atom_type_description
_atom_type_scat_dispersion_real
_atom_type_scat_dispersion_imag
_atom_type_scat_source
C C 0.0033 0.0016 'International Tables Vol C Tables 4.2.6.8 and 6.1.1.4'
H H 0.0000 0.0000 'International Tables Vol C Tables 4.2.6.8 and 6.1.1.4'
N N 0.0061 0.0033 'International Tables Vol C Tables 4.2.6.8 and 6.1.1.4'
Ni Ni 0.3393 1.1124 'International Tables Vol C Tables 4.2.6.8 and 6.1.1.4'
S S 0.1246 0.1234 'International Tables Vol C Tables 4.2.6.8 and 6.1.1.4'

loop_
_geom_angle_atom_site_label_1
_geom_angle_atom_site_label_2
_geom_angle_atom_site_label_3
_geom_angle
_geom_angle_site_symmetry_1
_geom_angle_site_symmetry_3
S2 Ni1 S2 180.0 . 2_677
S1 Ni1 S2 87.821(19) 2_677 .
S1 Ni1 S2 92.18(2) . .
S1 Ni1 S2 92.18(2) 2_677 2_677
S1 Ni1 S2 87.82(2) . 2_677
S1 Ni1 S1 180.0 2_677 .
S3 Ni2 S3 180.0 2_746 .
S4 Ni2 S3 92.401(18) . .
S4 Ni2 S3 92.400(18) 2_746 2_746
S4 Ni2 S3 87.600(17) 2_746 .
S4 Ni2 S3 87.599(18) . 2_746
S4 Ni2 S4 180.0 2_746 .
C2 S2 Ni1 103.10(6) . .
C19 S3 Ni2 102.63(6) . .
C1 S1 Ni1 103.30(6) . .
C20 S4 Ni2 103.24(6) . .
C15 N3 C10 118.36(13) . .
C15 N3 C11 121.44(15) . .
C11 N3 C10 120.18(14) . .
C9 N4 C10 119.18(14) . .
C5 N4 C10 119.76(13) . .
C5 N4 C9 120.92(14) . .
N3 C10 N4 110.71(12) . .
N3 C10 H10A 109.5 . .
N3 C10 H10B 109.5 . .
N4 C10 H10A 109.5 . .
N4 C10 H10B 109.5 . .
H10A C10 H10B 108.1 . .
C5 C6 H6 120.2 . .
C5 C6 C7 119.63(17) . .
C7 C6 H6 120.2 . .
C20 C19 S3 120.74(12) . .
C20 C19 C18 120.28(15) . .
C18 C19 S3 118.98(13) . .
C9 C8 H8 120.2 . .
C9 C8 C7 119.66(17) . .
C7 C8 H8 120.2 . .
C1 C2 S2 120.31(12) . .
C1 C2 C3 122.48(16) . .
C3 C2 S2 117.20(13) . .
N4 C9 C8 120.25(17) . .
N4 C9 H9 119.9 . .
C8 C9 H9 119.9 . .
C2 C1 S1 120.59(13) . .
C2 C1 C4 121.94(15) . .
C4 C1 S1 117.46(13) . .
N3 C15 H15 119.8 . .
N3 C15 C14 120.42(16) . .
C14 C15 H15 119.8 . .
N4 C5 C6 120.14(16) . .
N4 C5 H5 119.9 . .
C6 C5 H5 119.9 . .
C6 C7 H7 120.3 . .
C8 C7 C6 119.41(17) . .
C8 C7 H7 120.3 . .
C19 C20 S4 120.97(13) . .
C19 C20 C21 120.57(15) . .
C21 C20 S4 118.44(13) . .
N3 C11 H11 120.2 . .
N3 C11 C12 119.53(17) . .
C12 C11 H11 120.2 . .
N2 C3 C2 178.3(2) . .
N6 C21 C20 179.0(2) . .
N1 C4 C1 177.7(2) . .
N5 C18 C19 178.5(2) . .
C11 C12 H12 120.3 . .
C13 C12 C11 119.38(17) . .
C13 C12 H12 120.3 . .
C15 C14 H14 120.3 . .
C15 C14 C13 119.33(18) . .
C13 C14 H14 120.3 . .
C12 C13 H13 120.1 . .
C14 C13 C12 119.89(17) . .
C14 C13 H13 120.1 . .
H17A C17 H17B 109.5 . .
H17A C17 H17C 109.5 . .
H17B C17 H17C 109.5 . .
C16 C17 H17A 109.5 . .
C16 C17 H17B 109.5 . .
C16 C17 H17C 109.5 . .
N7 C16 C17 179.1(3) . .

loop_
_geom_bond_atom_site_label_1
_geom_bond_atom_site_label_2
_geom_bond_distance
_geom_bond_site_symmetry_2
Ni1 S2 2.1733(5) 2_677
Ni1 S2 2.1732(5) .
Ni1 S1 2.1667(5) 2_677
Ni1 S1 2.1667(5) .
Ni2 S3 2.1820(5) .
Ni2 S3 2.1820(5) 2_746
Ni2 S4 2.1648(5) 2_746
Ni2 S4 2.1649(5) .
S2 C2 1.7443(18) .
S3 C19 1.7384(17) .
S1 C1 1.7378(17) .
S4 C20 1.7298(17) .
N3 C10 1.4699(19) .
N3 C15 1.342(2) .
N3 C11 1.344(2) .
N4 C10 1.475(2) .
N4 C9 1.350(2) .
N4 C5 1.348(2) .
C10 H10A 0.9700 .
C10 H10B 0.9700 .
N2 C3 1.143(2) .
C6 H6 0.9300 .
C6 C5 1.364(2) .
C6 C7 1.381(3) .
C19 C20 1.358(2) .
C19 C18 1.427(2) .
C8 H8 0.9300 .
C8 C9 1.365(3) .
C8 C7 1.373(3) .
C2 C1 1.362(2) .
C2 C3 1.429(2) .
C9 H9 0.9300 .
C1 C4 1.434(2) .
C15 H15 0.9300 .
C15 C14 1.362(2) .
N1 C4 1.144(2) .
C5 H5 0.9300 .
C7 H7 0.9300 .
C20 C21 1.433(2) .
C11 H11 0.9300 .
C11 C12 1.377(3) .
C21 N6 1.142(2) .
C18 N5 1.144(2) .
C12 H12 0.9300 .
C12 C13 1.374(3) .
C14 H14 0.9300 .
C14 C13 1.372(3) .
C13 H13 0.9300 .
C17 H17A 0.9600 .
C17 H17B 0.9600 .
C17 H17C 0.9600 .
C17 C16 1.442(3) .
N7 C16 1.123(3) .

loop_
_geom_torsion_atom_site_label_1
_geom_torsion_atom_site_label_2
_geom_torsion_atom_site_label_3
_geom_torsion_atom_site_label_4
_geom_torsion
_geom_torsion_site_symmetry_1
_geom_torsion_site_symmetry_2
_geom_torsion_site_symmetry_3
_geom_torsion_site_symmetry_4
Ni1 S2 C2 C1 4.09(15) . . . .
Ni1 S2 C2 C3 -177.01(12) . . . .
Ni1 S1 C1 C2 -5.81(15) . . . .
Ni1 S1 C1 C4 175.41(13) . . . .
Ni2 S3 C19 C20 -1.36(15) . . . .
Ni2 S3 C19 C18 179.38(13) . . . .
Ni2 S4 C20 C19 0.16(15) . . . .
Ni2 S4 C20 C21 178.64(13) . . . .
S2 C2 C1 S1 1.2(2) . . . .
S2 C2 C1 C4 179.92(14) . . . .
S3 C19 C20 S4 0.9(2) . . . .
S3 C19 C20 C21 -177.59(14) . . . .
N3 C15 C14 C13 0.0(3) . . . .
N3 C11 C12 C13 0.2(3) . . . .
C10 N3 C15 C14 -179.19(17) . . . .
C10 N3 C11 C12 179.03(16) . . . .
C10 N4 C9 C8 175.50(15) . . . .
C10 N4 C5 C6 -176.03(15) . . . .
C9 N4 C10 N3 127.57(15) . . . .
C9 N4 C5 C6 -0.4(2) . . . .
C9 C8 C7 C6 -0.4(3) . . . .
C15 N3 C10 N4 -72.93(18) . . . .
C15 N3 C11 C12 0.6(3) . . . .
C15 C14 C13 C12 0.8(3) . . . .
C5 N4 C10 N3 -56.74(19) . . . .
C5 N4 C9 C8 -0.1(2) . . . .
C5 C6 C7 C8 -0.2(3) . . . .
C7 C6 C5 N4 0.6(3) . . . .
C7 C8 C9 N4 0.5(3) . . . .
C11 N3 C10 N4 108.57(16) . . . .
C11 N3 C15 C14 -0.7(3) . . . .
C11 C12 C13 C14 -0.9(3) . . . .
C3 C2 C1 S1 -177.64(13) . . . .
C3 C2 C1 C4 1.1(3) . . . .
C18 C19 C20 S4 -179.90(14) . . . .
C18 C19 C20 C21 1.7(3) . . . .
